data_7038416
loop_
_publ_author_name
'Lucas, Stephanie J.'
'Lord, Rianne M.'
'Basri, Aida M.'
'Allison, Simon J.'
'Phillips, Roger M.'
'Blacker, A. John'
'McGowan, Patrick C.'

_publ_section_title
;
 Increasing anti-cancer activity with longer tether lengths of group 9 Cp*
 complexes.
;
_journal_issue 16
_journal_name_full 'Dalton transactions (Cambridge, England : 2003)'
_journal_page_first 6812
_journal_page_last 6815
_journal_paper_doi 10.1039/c6dt00186f
_journal_volume 45
_journal_year 2016
_chemical_formula_moiety 'C36 H62 Cl4 O2 Rh2, 1.8(C H2 Cl2)'
_chemical_formula_sum 'C37.8 H65.6 Cl7.6 O2 Rh2'
_chemical_formula_weight 1027.34
_chemical_name_systematic
;
 ? 
;
_space_group_crystal_system monoclinic
_space_group_IT_number 15
_space_group_name_Hall '-C 2yc'
_space_group_name_H-M_alt 'C 1 2/c 1'
_symmetry_space_group_name_Hall '-C 2yc'
_symmetry_space_group_name_H-M 'C 1 2/c 1'
_atom_sites_solution_hydrogens geom
_atom_sites_solution_primary direct
_atom_sites_solution_secondary difmap
_audit_creation_date 2015-12-02
_audit_creation_method
;
Olex2 1.2
(compiled 2015.09.30 svn.r3233 for OlexSys, GUI svn.r5103)
;
_audit_update_record
;
2015-12-11 deposited with the CCDC.
2016-02-17 downloaded from the CCDC.
;
_cell_angle_alpha 90.00
_cell_angle_beta 125.685(12)
_cell_angle_gamma 90.00
_cell_formula_units_Z 4
_cell_length_a 32.386(6)
_cell_length_b 8.8826(14)
_cell_length_c 20.365(4)
_cell_measurement_reflns_used 7521
_cell_measurement_temperature 150(2)
_cell_measurement_theta_max 30.225
_cell_measurement_theta_min 2.420
_cell_volume 4758.4(17)
_computing_cell_refinement 'APEX 2 software, Bruker Nonius 2004'
_computing_data_collection 'APEX 2 software, Bruker Nonius 2004'
_computing_data_reduction 'SAINT, Bruker Nonius 2004'
_computing_molecular_graphics 'Olex2 (Dolomanov et al., 2009)'
_computing_publication_material 'Olex2 (Dolomanov et al., 2009)'
_computing_structure_refinement 'ShelXL-1997 (Sheldrick, 2008)'
_computing_structure_solution 'SHELXS-97 (Sheldrick, 1990)'
_diffrn_ambient_temperature 150.15
_diffrn_detector_area_resol_mean '120 microns'
_diffrn_measured_fraction_theta_full 0.988
_diffrn_measured_fraction_theta_max 0.988
_diffrn_measurement_device_type 'Bruker X8 Apex diffractometer'
_diffrn_measurement_method 'Rotation images'
_diffrn_radiation_monochromator graphite
_diffrn_radiation_type MoK\a
_diffrn_radiation_wavelength 0.71073
_diffrn_reflns_av_R_equivalents 0.0585
_diffrn_reflns_av_unetI/netI 0.0187
_diffrn_reflns_limit_h_max 45
_diffrn_reflns_limit_h_min -45
_diffrn_reflns_limit_k_max 12
_diffrn_reflns_limit_k_min -12
_diffrn_reflns_limit_l_max 28
_diffrn_reflns_limit_l_min -28
_diffrn_reflns_number 124636
_diffrn_reflns_theta_full 30.33
_diffrn_reflns_theta_max 30.33
_diffrn_reflns_theta_min 2.42
_diffrn_source 'fine-focus sealed tube'
_diffrn_standards_decay_% 0
_diffrn_standards_interval_count 0
_diffrn_standards_interval_time 0
_diffrn_standards_number 0
_exptl_absorpt_coefficient_mu 1.149
_exptl_absorpt_correction_T_max 0.7461
_exptl_absorpt_correction_T_min 0.6425
_exptl_absorpt_correction_type multi-scan
_exptl_absorpt_process_details
;
Sheldrick, G.M. (2002). SADABS v. 2.03. University of Gottingen, Germany.
;
_exptl_crystal_colour red
_exptl_crystal_density_diffrn 1.434
_exptl_crystal_density_method 'not measured'
_exptl_crystal_description fragment
_exptl_crystal_F_000 2110
_exptl_crystal_size_max 0.3
_exptl_crystal_size_mid 0.3
_exptl_crystal_size_min 0.06
_refine_diff_density_max 1.763
_refine_diff_density_min -1.546
_refine_diff_density_rms 0.088
_refine_ls_extinction_method none
_refine_ls_goodness_of_fit_ref 1.053
_refine_ls_hydrogen_treatment constr
_refine_ls_matrix_type full
_refine_ls_number_parameters 267
_refine_ls_number_reflns 7067
_refine_ls_number_restraints 8
_refine_ls_restrained_S_all 1.056
_refine_ls_R_factor_all 0.0385
_refine_ls_R_factor_gt 0.0346
_refine_ls_shift/su_max 0.002
_refine_ls_shift/su_mean 0.000
_refine_ls_structure_factor_coef Fsqd
_refine_ls_weighting_details 'calc w=1/[\s^2^(Fo^2^)+(0.0408P)^2^+14.4613P] where P=(Fo^2^+2Fc^2^)/3'
_refine_ls_weighting_scheme calc
_refine_ls_wR_factor_gt 0.0883
_refine_ls_wR_factor_ref 0.0915
_reflns_number_gt 6419
_reflns_number_total 7067
_reflns_threshold_expression >2sigma(I)
_cod_data_source_file c6dt00186f2.cif
_cod_data_source_block sjl413
_cod_depositor_comments 'Adding full bibliography for 7038415--7038419.cif.'
_cod_original_cell_volume 4758.4(15)
_cod_original_formula_sum 'C37.80 H65.60 Cl7.60 O2 Rh2'
_cod_database_code 7038416
_olex2_refinement_description
;
1. Fixed Uiso
 At 1.2 times of:
  All C(H,H) groups, All C(H,H,H,H) groups
 At 1.5 times of:
  All C(H,H,H) groups, All O(H) groups
2. Restrained distances
 C14B-C13 = C14A-C13
 1.53 with sigma of 0.005
 C15A-C14A = C15B-C14B
 1.53 with sigma of 0.005
 C16B-C15B = C16A-C15A
 1.53 with sigma of 0.005
 C17A-C16A = C17B-C16B
 1.53 with sigma of 0.005
3. Others
 Fixed Sof: Cl3(0.9) Cl4(0.9) C19(0.9) H19A(0.9) H19B(0.9) H13A(0.5) H13B(0.5)
 H13C(0.5) H13D(0.5) C14A(0.5) H14A(0.5) H14B(0.5) C14B(0.5) H14C(0.5)
 H14D(0.5) C15A(0.5) H15A(0.5) H15B(0.5) C15B(0.5) H15C(0.5) H15D(0.5)
 C16A(0.5) H16A(0.5) H16B(0.5) C16B(0.5) H16C(0.5) H16D(0.5) C17A(0.5)
 H17A(0.5) H17B(0.5) C17B(0.5) H17C(0.5) H17D(0.5) H18A(0.5) H18B(0.5)
 H18C(0.5) H18D(0.5)
4.a Secondary CH2 refined with riding coordinates:
 C10(H10A,H10B), C11(H11A,H11B), C12(H12A,H12B), C19(H19A,H19B), C13(H13A,
 H13B), C13(H13C,H13D), C14A(H14A,H14B), C14B(H14C,H14D), C15A(H15A,H15B),
 C15B(H15C,H15D), C16A(H16A,H16B), C16B(H16C,H16D), C17A(H17A,H17B), C17B(H17C,
 H17D), C18(H18A,H18B), C18(H18C,H18D)
4.b Idealised Me refined as rotating group:
 C6(H6A,H6B,H6C), C7(H7A,H7B,H7C), C8(H8A,H8B,H8C), C9(H9A,H9B,H9C)
4.c Idealised tetrahedral OH refined as rotating group:
 O1(H1)
;
_olex2_submission_special_instructions 'No special instructions were received'

loop_
_space_group_symop_id
_space_group_symop_operation_xyz
1 'x, y, z'
2 '-x, y, -z+1/2'
3 'x+1/2, y+1/2, z'
4 '-x+1/2, y+1/2, -z+1/2'
5 '-x, -y, -z'
6 'x, -y, z-1/2'
7 '-x+1/2, -y+1/2, -z'
8 'x+1/2, -y+1/2, z-1/2'

loop_
_atom_site_label
_atom_site_type_symbol
_atom_site_fract_x
_atom_site_fract_y
_atom_site_fract_z
_atom_site_U_iso_or_equiv
_atom_site_adp_type
_atom_site_occupancy
_atom_site_calc_flag
_atom_site_disorder_assembly
_atom_site_disorder_group
_atom_site_refinement_flags_posn
Rh1 Rh 0.255548(6) 0.213321(16) 0.416227(9) 0.02176(6) Uani 1 d . . .
Cl1 Cl 0.27125(3) 0.47985(6) 0.41145(4) 0.03864(14) Uani 1 d . . .
Cl2 Cl 0.31147(2) 0.22077(6) 0.56544(3) 0.02849(11) Uani 1 d . . .
Cl3 Cl 0.06735(6) 0.0950(3) -0.15059(15) 0.1476(10) Uani 0.90 d . . .
Cl4 Cl 0.04378(7) -0.1971(3) -0.11463(13) 0.1357(9) Uani 0.90 d . . .
C1 C 0.20691(9) 0.1000(2) 0.30251(13) 0.0262(4) Uani 1 d . . .
C2 C 0.22677(10) -0.0100(2) 0.36809(14) 0.0288(4) Uani 1 d . . .
C3 C 0.28136(10) -0.0101(2) 0.41318(13) 0.0283(4) Uani 1 d . . .
C4 C 0.29613(8) 0.0999(2) 0.37724(12) 0.0248(4) Uani 1 d . . .
C5 C 0.24954(9) 0.1629(2) 0.30693(12) 0.0238(4) Uani 1 d . . .
C6 C 0.19625(13) -0.1103(3) 0.38423(19) 0.0435(7) Uani 1 d . . .
H6A H 0.1982 -0.2143 0.3702 0.065 Uiso 1 calc . . GR
H6B H 0.1607 -0.0772 0.3514 0.065 Uiso 1 calc . . GR
H6C H 0.2100 -0.1048 0.4416 0.065 Uiso 1 calc . . GR
C7 C 0.31678(12) -0.1084(3) 0.48520(15) 0.0414(6) Uani 1 d . . .
H7A H 0.3040 -0.1181 0.5183 0.062 Uiso 1 calc . . GR
H7B H 0.3507 -0.0628 0.5175 0.062 Uiso 1 calc . . GR
H7C H 0.3187 -0.2082 0.4667 0.062 Uiso 1 calc . . GR
C8 C 0.34935(10) 0.1338(3) 0.40350(16) 0.0369(5) Uani 1 d . . .
H8A H 0.3559 0.0802 0.3684 0.055 Uiso 1 calc . . GR
H8B H 0.3738 0.1010 0.4595 0.055 Uiso 1 calc . . GR
H8C H 0.3530 0.2424 0.3996 0.055 Uiso 1 calc . . GR
C9 C 0.24652(11) 0.2732(3) 0.24836(14) 0.0325(5) Uani 1 d . . .
H9A H 0.2445 0.2184 0.2048 0.049 Uiso 1 calc . . GR
H9B H 0.2769 0.3372 0.2766 0.049 Uiso 1 calc . . GR
H9C H 0.2162 0.3361 0.2254 0.049 Uiso 1 calc . . GR
C10 C 0.15170(9) 0.1349(3) 0.23847(15) 0.0350(5) Uani 1 d . . .
H10A H 0.1483 0.2407 0.2207 0.042 Uiso 1 calc . . R
H10B H 0.1321 0.1228 0.2614 0.042 Uiso 1 calc . . R
C11 C 0.12980(10) 0.0281(3) 0.16458(15) 0.0355(5) Uani 1 d . . .
H11A H 0.1530 0.0278 0.1479 0.043 Uiso 1 calc . . R
H11B H 0.1284 -0.0756 0.1810 0.043 Uiso 1 calc . . R
C12 C 0.07621(10) 0.0743(3) 0.09182(18) 0.0457(6) Uani 1 d B . .
H12A H 0.0614 -0.0094 0.0523 0.055 Uiso 1 calc . . R
H12B H 0.0544 0.0900 0.1107 0.055 Uiso 1 calc . . R
C19 C 0.0878(2) -0.0640(7) -0.0916(4) 0.0920(18) Uani 0.90 d . . .
H19A H 0.1146 -0.1115 -0.0940 0.110 Uiso 0.90 calc . . R
H19B H 0.1040 -0.0323 -0.0349 0.110 Uiso 0.90 calc . . R
C13 C 0.07520(11) 0.2175(4) 0.0489(2) 0.0620(10) Uani 1 d . . D
H13A H 0.0929 0.1976 0.0233 0.074 Uiso 0.50 calc A 1 R
H13B H 0.0940 0.2981 0.0895 0.074 Uiso 0.50 calc A 1 R
H13C H 0.1046 0.2157 0.0458 0.074 Uiso 0.50 calc A 2 R
H13D H 0.0793 0.3058 0.0819 0.074 Uiso 0.50 calc A 2 R
C14A C 0.02041(18) 0.2730(7) -0.0166(4) 0.0399(13) Uani 0.50 d B 1 D
H14A H 0.0029 0.1964 -0.0599 0.048 Uiso 0.50 calc B 1 R
H14B H 0.0017 0.2814 0.0080 0.048 Uiso 0.50 calc B 1 R
C14B C 0.0259(3) 0.2375(9) -0.0376(4) 0.066(3) Uani 0.50 d B 2 D
H14C H 0.0203 0.1448 -0.0688 0.079 Uiso 0.50 calc B 2 R
H14D H -0.0031 0.2476 -0.0337 0.079 Uiso 0.50 calc B 2 R
C15A C 0.01792(18) 0.4250(6) -0.0546(3) 0.0426(12) Uani 0.50 d B 1 D
H15A H 0.0399 0.4194 -0.0736 0.051 Uiso 0.50 calc B 1 R
H15B H 0.0324 0.5031 -0.0119 0.051 Uiso 0.50 calc B 1 R
C15B C 0.0253(3) 0.3724(9) -0.0850(4) 0.091(4) Uani 0.50 d B 2 D
H15C H 0.0567 0.3665 -0.0827 0.109 Uiso 0.50 calc B 2 R
H15D H 0.0282 0.4642 -0.0550 0.109 Uiso 0.50 calc B 2 R
C16A C -0.03530(17) 0.4763(6) -0.1255(3) 0.0412(12) Uani 0.50 d B 1 D
H16A H -0.0582 0.4729 -0.1082 0.049 Uiso 0.50 calc B 1 R
H16B H -0.0332 0.5824 -0.1383 0.049 Uiso 0.50 calc B 1 R
C16B C -0.0192(2) 0.3979(10) -0.1741(4) 0.0669(19) Uani 0.50 d B 2 D
H16C H -0.0129 0.4892 -0.1949 0.080 Uiso 0.50 calc B 2 R
H16D H -0.0223 0.3109 -0.2071 0.080 Uiso 0.50 calc B 2 R
C17A C -0.0590(2) 0.3823(8) -0.2028(3) 0.0443(14) Uani 0.50 d B 1 D
H17A H -0.0648 0.2780 -0.1928 0.053 Uiso 0.50 calc B 1 R
H17B H -0.0356 0.3788 -0.2192 0.053 Uiso 0.50 calc B 1 R
C17B C -0.0682(3) 0.4165(10) -0.1804(5) 0.0596(18) Uani 0.50 d B 2 D
H17C H -0.0646 0.4986 -0.1446 0.072 Uiso 0.50 calc B 2 R
H17D H -0.0766 0.3222 -0.1646 0.072 Uiso 0.50 calc B 2 R
O1 O -0.15047(10) 0.4579(3) -0.26077(15) 0.0643(7) Uani 1 d B . .
H1 H -0.1786 0.4715 -0.3055 0.096 Uiso 1 calc . . GR
C18 C -0.11100(12) 0.4559(4) -0.2721(2) 0.0564(8) Uani 1 d . . .
H18A H -0.1042 0.5610 -0.2793 0.068 Uiso 0.50 calc B 1 R
H18B H -0.1237 0.4015 -0.3230 0.068 Uiso 0.50 calc B 1 R
H18C H -0.1058 0.5548 -0.2886 0.068 Uiso 0.50 calc B 2 R
H18D H -0.1157 0.3763 -0.3099 0.068 Uiso 0.50 calc B 2 R

loop_
_atom_site_aniso_label
_atom_site_aniso_U_11
_atom_site_aniso_U_22
_atom_site_aniso_U_33
_atom_site_aniso_U_23
_atom_site_aniso_U_13
_atom_site_aniso_U_12
Rh1 0.03317(10) 0.01528(8) 0.02183(8) -0.00253(5) 0.01886(7) -0.00263(5)
Cl1 0.0672(4) 0.0180(2) 0.0412(3) -0.0054(2) 0.0375(3) -0.0100(2)
Cl2 0.0285(2) 0.0317(3) 0.0238(2) -0.00606(18) 0.0144(2) 0.00133(19)
Cl3 0.0724(9) 0.1598(18) 0.199(2) 0.1214(17) 0.0721(11) 0.0343(10)
Cl4 0.0872(10) 0.1420(16) 0.1291(15) 0.0587(13) 0.0354(10) -0.0293(10)
C1 0.0345(11) 0.0216(9) 0.0253(9) -0.0083(7) 0.0190(9) -0.0047(8)
C2 0.0480(13) 0.0176(8) 0.0328(11) -0.0072(8) 0.0304(10) -0.0076(8)
C3 0.0485(13) 0.0150(8) 0.0256(10) -0.0011(7) 0.0239(10) 0.0016(8)
C4 0.0353(11) 0.0195(8) 0.0249(9) -0.0013(7) 0.0205(9) 0.0009(8)
C5 0.0361(11) 0.0174(8) 0.0208(8) -0.0015(7) 0.0182(8) -0.0013(7)
C6 0.0711(19) 0.0280(11) 0.0561(16) -0.0138(11) 0.0511(16) -0.0205(12)
C7 0.0667(18) 0.0222(10) 0.0314(12) 0.0055(9) 0.0264(12) 0.0074(11)
C8 0.0351(12) 0.0373(12) 0.0399(13) -0.0014(10) 0.0227(11) 0.0014(10)
C9 0.0495(14) 0.0256(10) 0.0247(10) 0.0039(8) 0.0230(10) -0.0019(9)
C10 0.0336(11) 0.0328(11) 0.0366(12) -0.0121(10) 0.0193(10) -0.0024(9)
C11 0.0363(12) 0.0305(11) 0.0345(12) -0.0095(9) 0.0177(10) -0.0051(9)
C12 0.0321(12) 0.0443(15) 0.0471(15) -0.0109(12) 0.0154(12) -0.0101(11)
C19 0.066(3) 0.083(3) 0.133(5) 0.030(3) 0.061(3) 0.022(3)
C13 0.0307(14) 0.057(2) 0.0545(19) 0.0088(15) 0.0003(13) -0.0088(13)
C14A 0.028(3) 0.044(3) 0.035(3) -0.004(2) 0.011(2) -0.001(2)
C14B 0.035(3) 0.063(5) 0.061(5) -0.027(4) 0.006(3) 0.006(3)
C15A 0.028(2) 0.043(3) 0.038(3) 0.000(2) 0.008(2) -0.001(2)
C15B 0.063(5) 0.067(5) 0.053(4) -0.010(4) -0.017(4) 0.026(4)
C16A 0.028(2) 0.039(3) 0.041(3) 0.001(2) 0.011(2) -0.001(2)
C16B 0.056(4) 0.071(5) 0.059(4) 0.005(4) 0.025(3) -0.002(4)
C17A 0.029(3) 0.062(4) 0.038(3) 0.000(3) 0.017(2) 0.008(2)
C17B 0.052(4) 0.065(5) 0.049(4) 0.001(3) 0.022(3) 0.003(3)
O1 0.0661(15) 0.0660(16) 0.0457(12) -0.0025(12) 0.0241(12) -0.0025(13)
C18 0.0408(15) 0.0530(18) 0.0444(16) 0.0045(14) 0.0073(13) 0.0007(13)

loop_
_atom_type_symbol
_atom_type_description
_atom_type_scat_dispersion_real
_atom_type_scat_dispersion_imag
_atom_type_scat_source
C C 0.0033 0.0016 'International Tables Vol C Tables 4.2.6.8 and 6.1.1.4'
H H 0.0000 0.0000 'International Tables Vol C Tables 4.2.6.8 and 6.1.1.4'
Cl Cl 0.1484 0.1585 'International Tables Vol C Tables 4.2.6.8 and 6.1.1.4'
O O 0.0106 0.0060 'International Tables Vol C Tables 4.2.6.8 and 6.1.1.4'
Rh Rh -1.1178 0.9187 'International Tables Vol C Tables 4.2.6.8 and 6.1.1.4'

loop_
_geom_angle_atom_site_label_1
_geom_angle_atom_site_label_2
_geom_angle_atom_site_label_3
_geom_angle
_geom_angle_site_symmetry_3
Cl1 Rh1 Cl2 89.89(2) 7_556
Cl1 Rh1 Cl2 90.16(2) .
Cl2 Rh1 Cl2 83.48(3) 7_556
C1 Rh1 Cl1 116.87(6) .
C1 Rh1 Cl2 96.75(6) 7_556
C1 Rh1 Cl2 152.95(6) .
C1 Rh1 C2 39.74(8) .
C1 Rh1 C3 65.93(9) .
C1 Rh1 C5 39.10(8) .
C2 Rh1 Cl1 156.39(6) .
C2 Rh1 Cl2 113.22(6) .
C2 Rh1 Cl2 95.80(6) 7_556
C2 Rh1 C3 38.81(9) .
C3 Rh1 Cl1 142.71(7) .
C3 Rh1 Cl2 127.36(7) 7_556
C3 Rh1 Cl2 92.38(6) .
C4 Rh1 Cl1 104.77(6) .
C4 Rh1 Cl2 107.49(6) .
C4 Rh1 Cl2 161.38(6) 7_556
C4 Rh1 C1 66.55(8) .
C4 Rh1 C2 66.23(8) .
C4 Rh1 C3 39.54(8) .
C4 Rh1 C5 39.50(8) .
C5 Rh1 Cl1 93.20(6) .
C5 Rh1 Cl2 146.32(6) .
C5 Rh1 Cl2 129.98(6) 7_556
C5 Rh1 C2 65.71(8) .
C5 Rh1 C3 65.55(8) .
Rh1 Cl2 Rh1 96.52(2) 7_556
C2 C1 Rh1 70.94(12) .
C2 C1 C10 126.4(2) .
C5 C1 Rh1 71.19(11) .
C5 C1 C2 107.81(19) .
C5 C1 C10 125.7(2) .
C10 C1 Rh1 126.21(15) .
C1 C2 Rh1 69.32(11) .
C1 C2 C6 126.8(2) .
C3 C2 Rh1 70.63(12) .
C3 C2 C1 107.72(18) .
C3 C2 C6 125.4(2) .
C6 C2 Rh1 127.44(15) .
C2 C3 Rh1 70.56(12) .
C2 C3 C4 108.63(19) .
C2 C3 C7 125.2(2) .
C4 C3 Rh1 69.28(11) .
C4 C3 C7 126.2(2) .
C7 C3 Rh1 126.18(15) .
C3 C4 Rh1 71.18(12) .
C3 C4 C8 126.7(2) .
C5 C4 Rh1 71.08(11) .
C5 C4 C3 107.21(19) .
C5 C4 C8 125.91(19) .
C8 C4 Rh1 126.59(16) .
C1 C5 Rh1 69.71(11) .
C1 C5 C4 108.52(18) .
C1 C5 C9 125.9(2) .
C4 C5 Rh1 69.41(11) .
C4 C5 C9 125.6(2) .
C9 C5 Rh1 127.32(15) .
C2 C6 H6A 109.5 .
C2 C6 H6B 109.5 .
C2 C6 H6C 109.5 .
H6A C6 H6B 109.5 .
H6A C6 H6C 109.5 .
H6B C6 H6C 109.5 .
C3 C7 H7A 109.5 .
C3 C7 H7B 109.5 .
C3 C7 H7C 109.5 .
H7A C7 H7B 109.5 .
H7A C7 H7C 109.5 .
H7B C7 H7C 109.5 .
C4 C8 H8A 109.5 .
C4 C8 H8B 109.5 .
C4 C8 H8C 109.5 .
H8A C8 H8B 109.5 .
H8A C8 H8C 109.5 .
H8B C8 H8C 109.5 .
C5 C9 H9A 109.5 .
C5 C9 H9B 109.5 .
C5 C9 H9C 109.5 .
H9A C9 H9B 109.5 .
H9A C9 H9C 109.5 .
H9B C9 H9C 109.5 .
C1 C10 H10A 109.5 .
C1 C10 H10B 109.5 .
C1 C10 C11 110.66(19) .
H10A C10 H10B 108.1 .
C11 C10 H10A 109.5 .
C11 C10 H10B 109.5 .
C10 C11 H11A 109.0 .
C10 C11 H11B 109.0 .
H11A C11 H11B 107.8 .
C12 C11 C10 112.9(2) .
C12 C11 H11A 109.0 .
C12 C11 H11B 109.0 .
C11 C12 H12A 108.8 .
C11 C12 H12B 108.8 .
H12A C12 H12B 107.7 .
C13 C12 C11 114.0(2) .
C13 C12 H12A 108.8 .
C13 C12 H12B 108.8 .
Cl3 C19 H19A 107.9 .
Cl3 C19 H19B 107.9 .
Cl4 C19 Cl3 117.4(3) .
Cl4 C19 H19A 107.9 .
Cl4 C19 H19B 107.9 .
H19A C19 H19B 107.2 .
C12 C13 H13A 109.0 .
C12 C13 H13B 109.0 .
C12 C13 H13C 108.7 .
C12 C13 H13D 108.7 .
C12 C13 C14A 112.8(3) .
C12 C13 C14B 114.1(4) .
H13A C13 H13B 107.8 .
H13A C13 H13C 24.6 .
H13A C13 H13D 127.5 .
H13B C13 H13C 85.3 .
H13B C13 H13D 24.1 .
H13C C13 H13D 107.6 .
C14A C13 H13A 109.0 .
C14A C13 H13B 109.0 .
C14A C13 H13C 127.6 .
C14A C13 H13D 88.0 .
C14B C13 H13A 87.1 .
C14B C13 H13B 126.2 .
C14B C13 H13C 108.7 .
C14B C13 H13D 108.7 .
C14B C13 C14A 23.6(3) .
C13 C14A H14A 108.7 .
C13 C14A H14B 108.7 .
H14A C14A H14B 107.6 .
C15A C14A C13 114.2(4) .
C15A C14A H14A 108.7 .
C15A C14A H14B 108.7 .
C13 C14B H14C 108.4 .
C13 C14B H14D 108.4 .
H14C C14B H14D 107.5 .
C15B C14B C13 115.6(5) .
C15B C14B H14C 108.4 .
C15B C14B H14D 108.4 .
C14A C15A H15A 108.3 .
C14A C15A H15B 108.3 .
C14A C15A C16A 115.8(4) .
H15A C15A H15B 107.4 .
C16A C15A H15A 108.3 .
C16A C15A H15B 108.3 .
C14B C15B H15C 107.1 .
C14B C15B H15D 107.1 .
C14B C15B C16B 121.1(6) .
H15C C15B H15D 106.8 .
C16B C15B H15C 107.1 .
C16B C15B H15D 107.1 .
C15A C16A H16A 108.6 .
C15A C16A H16B 108.6 .
H16A C16A H16B 107.5 .
C17A C16A C15A 114.8(5) .
C17A C16A H16A 108.6 .
C17A C16A H16B 108.6 .
C15B C16B H16C 109.9 .
C15B C16B H16D 109.9 .
H16C C16B H16D 108.3 .
C17B C16B C15B 109.1(7) .
C17B C16B H16C 109.9 .
C17B C16B H16D 109.9 .
C16A C17A H17A 109.9 .
C16A C17A H17B 109.9 .
C16A C17A C18 109.1(4) .
H17A C17A H17B 108.3 .
C18 C17A H17A 109.9 .
C18 C17A H17B 109.9 .
C16B C17B H17C 110.5 .
C16B C17B H17D 110.5 .
C16B C17B C18 106.0(5) .
H17C C17B H17D 108.7 .
C18 C17B H17C 110.5 .
C18 C17B H17D 110.5 .
C18 O1 H1 109.5 .
C17A C18 C17B 27.1(3) .
C17A C18 H18A 108.1 .
C17A C18 H18B 108.1 .
C17A C18 H18C 111.5 .
C17A C18 H18D 89.9 .
C17B C18 H18A 105.4 .
C17B C18 H18B 132.1 .
C17B C18 H18C 113.0 .
C17B C18 H18D 113.0 .
O1 C18 C17A 116.9(4) .
O1 C18 C17B 93.7(4) .
O1 C18 H18A 108.1 .
O1 C18 H18B 108.1 .
O1 C18 H18C 113.0 .
O1 C18 H18D 113.0 .
H18A C18 H18B 107.3 .
H18A C18 H18C 10.0 .
H18A C18 H18D 120.3 .
H18B C18 H18C 97.3 .
H18B C18 H18D 19.1 .
H18C C18 H18D 110.4 .

loop_
_geom_bond_atom_site_label_1
_geom_bond_atom_site_label_2
_geom_bond_distance
_geom_bond_site_symmetry_2
Rh1 Cl1 2.4353(7) .
Rh1 Cl2 2.4693(8) .
Rh1 Cl2 2.4776(7) 7_556
Rh1 C1 2.145(2) .
Rh1 C2 2.167(2) .
Rh1 C3 2.168(2) .
Rh1 C4 2.143(2) .
Rh1 C5 2.165(2) .
Cl2 Rh1 2.4777(7) 7_556
Cl3 C19 1.717(6) .
Cl4 C19 1.695(6) .
C1 C2 1.466(3) .
C1 C5 1.443(3) .
C1 C10 1.508(3) .
C2 C3 1.441(4) .
C2 C6 1.503(3) .
C3 C4 1.458(3) .
C3 C7 1.505(3) .
C4 C5 1.456(3) .
C4 C8 1.508(3) .
C5 C9 1.502(3) .
C6 H6A 0.9800 .
C6 H6B 0.9800 .
C6 H6C 0.9800 .
C7 H7A 0.9800 .
C7 H7B 0.9800 .
C7 H7C 0.9800 .
C8 H8A 0.9800 .
C8 H8B 0.9800 .
C8 H8C 0.9800 .
C9 H9A 0.9800 .
C9 H9B 0.9800 .
C9 H9C 0.9800 .
C10 H10A 0.9900 .
C10 H10B 0.9900 .
C10 C11 1.556(3) .
C11 H11A 0.9900 .
C11 H11B 0.9900 .
C11 C12 1.541(4) .
C12 H12A 0.9900 .
C12 H12B 0.9900 .
C12 C13 1.533(5) .
C19 H19A 0.9900 .
C19 H19B 0.9900 .
C13 H13A 0.9900 .
C13 H13B 0.9900 .
C13 H13C 0.9900 .
C13 H13D 0.9900 .
C13 C14A 1.552(4) .
C13 C14B 1.550(4) .
C14A H14A 0.9900 .
C14A H14B 0.9900 .
C14A C15A 1.535(4) .
C14B H14C 0.9900 .
C14B H14D 0.9900 .
C14B C15B 1.533(5) .
C15A H15A 0.9900 .
C15A H15B 0.9900 .
C15A C16A 1.536(4) .
C15B H15C 0.9900 .
C15B H15D 0.9900 .
C15B C16B 1.540(5) .
C16A H16A 0.9900 .
C16A H16B 0.9900 .
C16A C17A 1.534(4) .
C16B H16C 0.9900 .
C16B H16D 0.9900 .
C16B C17B 1.523(5) .
C17A H17A 0.9900 .
C17A H17B 0.9900 .
C17A C18 1.575(7) .
C17B H17C 0.9900 .
C17B H17D 0.9900 .
C17B C18 1.585(8) .
O1 H1 0.8400 .
O1 C18 1.425(5) .
C18 H18A 0.9900 .
C18 H18B 0.9900 .
C18 H18C 0.9900 .
C18 H18D 0.9900 .

loop_
_geom_torsion_atom_site_label_1
_geom_torsion_atom_site_label_2
_geom_torsion_atom_site_label_3
_geom_torsion_atom_site_label_4
_geom_torsion
_geom_torsion_site_symmetry_1
_geom_torsion_site_symmetry_4
Rh1 C1 C2 C3 -60.48(14) . .
Rh1 C1 C2 C6 121.9(2) . .
Rh1 C1 C5 C4 58.72(14) . .
Rh1 C1 C5 C9 -122.0(2) . .
Rh1 C1 C10 C11 179.70(17) . .
Rh1 C2 C3 C4 -59.01(14) . .
Rh1 C2 C3 C7 121.1(2) . .
Rh1 C3 C4 C5 -62.34(13) . .
Rh1 C3 C4 C8 122.1(2) . .
Rh1 C4 C5 C1 -58.90(14) . .
Rh1 C4 C5 C9 121.8(2) . .
Cl1 Rh1 Cl2 Rh1 89.87(2) . 7_556
Cl1 Rh1 C1 C2 175.73(11) . .
Cl1 Rh1 C1 C5 58.38(13) . .
Cl1 Rh1 C1 C10 -62.6(2) . .
Cl1 Rh1 C2 C1 -9.5(2) . .
Cl1 Rh1 C2 C3 108.98(18) . .
Cl1 Rh1 C2 C6 -130.7(2) . .
Cl1 Rh1 C3 C2 -141.30(11) . .
Cl1 Rh1 C3 C4 -21.59(18) . .
Cl1 Rh1 C3 C7 98.8(2) . .
Cl1 Rh1 C4 C3 166.67(11) . .
Cl1 Rh1 C4 C5 -76.76(11) . .
Cl1 Rh1 C4 C8 44.4(2) . .
Cl1 Rh1 C5 C1 -130.47(12) . .
Cl1 Rh1 C5 C4 109.49(11) . .
Cl1 Rh1 C5 C9 -10.2(2) . .
Cl2 Rh1 Cl2 Rh1 0.0 7_556 7_556
Cl2 Rh1 C1 C2 -90.96(12) 7_556 .
Cl2 Rh1 C1 C2 -2.1(2) . .
Cl2 Rh1 C1 C5 -119.46(14) . .
Cl2 Rh1 C1 C5 151.68(11) 7_556 .
Cl2 Rh1 C1 C10 30.7(2) 7_556 .
Cl2 Rh1 C1 C10 119.58(19) . .
Cl2 Rh1 C2 C1 178.96(11) . .
Cl2 Rh1 C2 C1 93.59(12) 7_556 .
Cl2 Rh1 C2 C3 -62.52(12) . .
Cl2 Rh1 C2 C3 -147.89(11) 7_556 .
Cl2 Rh1 C2 C6 -27.6(2) 7_556 .
Cl2 Rh1 C2 C6 57.8(3) . .
Cl2 Rh1 C3 C2 41.71(14) 7_556 .
Cl2 Rh1 C3 C2 125.32(11) . .
Cl2 Rh1 C3 C4 -114.97(12) . .
Cl2 Rh1 C3 C4 161.43(10) 7_556 .
Cl2 Rh1 C3 C7 5.4(2) . .
Cl2 Rh1 C3 C7 -78.2(2) 7_556 .
Cl2 Rh1 C4 C3 -52.4(2) 7_556 .
Cl2 Rh1 C4 C3 71.74(13) . .
Cl2 Rh1 C4 C5 -171.69(10) . .
Cl2 Rh1 C4 C5 64.1(2) 7_556 .
Cl2 Rh1 C4 C8 -50.5(2) . .
Cl2 Rh1 C4 C8 -174.69(14) 7_556 .
Cl2 Rh1 C5 C1 -37.94(14) 7_556 .
Cl2 Rh1 C5 C1 134.44(12) . .
Cl2 Rh1 C5 C4 14.39(17) . .
Cl2 Rh1 C5 C4 -157.98(10) 7_556 .
Cl2 Rh1 C5 C9 82.3(2) 7_556 .
Cl2 Rh1 C5 C9 -105.3(2) . .
C1 Rh1 Cl2 Rh1 -92.06(13) . 7_556
C1 Rh1 C2 C3 118.52(18) . .
C1 Rh1 C2 C6 -121.2(3) . .
C1 Rh1 C3 C2 -37.97(12) . .
C1 Rh1 C3 C4 81.75(13) . .
C1 Rh1 C3 C7 -157.9(3) . .
C1 Rh1 C4 C3 -80.05(14) . .
C1 Rh1 C4 C5 36.52(12) . .
C1 Rh1 C4 C8 157.7(2) . .
C1 Rh1 C5 C4 -120.04(17) . .
C1 Rh1 C5 C9 120.3(3) . .
C1 C2 C3 Rh1 59.64(13) . .
C1 C2 C3 C4 0.6(2) . .
C1 C2 C3 C7 -179.2(2) . .
C1 C10 C11 C12 -170.9(2) . .
C2 Rh1 Cl2 Rh1 -93.53(7) . 7_556
C2 Rh1 C1 C5 -117.35(18) . .
C2 Rh1 C1 C10 121.7(3) . .
C2 Rh1 C3 C4 119.72(18) . .
C2 Rh1 C3 C7 -119.9(3) . .
C2 Rh1 C4 C3 -36.50(13) . .
C2 Rh1 C4 C5 80.07(13) . .
C2 Rh1 C4 C8 -158.7(2) . .
C2 Rh1 C5 C1 38.54(13) . .
C2 Rh1 C5 C4 -81.51(13) . .
C2 Rh1 C5 C9 158.8(2) . .
C2 C1 C5 Rh1 -61.85(13) . .
C2 C1 C5 C4 -3.1(2) . .
C2 C1 C5 C9 176.12(19) . .
C2 C1 C10 C11 -88.2(3) . .
C2 C3 C4 Rh1 59.80(14) . .
C2 C3 C4 C5 -2.5(2) . .
C2 C3 C4 C8 -178.1(2) . .
C3 Rh1 Cl2 Rh1 -127.34(7) . 7_556
C3 Rh1 C1 C2 37.09(13) . .
C3 Rh1 C1 C5 -80.26(13) . .
C3 Rh1 C1 C10 158.8(2) . .
C3 Rh1 C2 C1 -118.52(18) . .
C3 Rh1 C2 C6 120.3(3) . .
C3 Rh1 C4 C5 116.57(18) . .
C3 Rh1 C4 C8 -122.2(2) . .
C3 Rh1 C5 C1 81.32(14) . .
C3 Rh1 C5 C4 -38.72(12) . .
C3 Rh1 C5 C9 -158.4(2) . .
C3 C4 C5 Rh1 62.41(13) . .
C3 C4 C5 C1 3.5(2) . .
C3 C4 C5 C9 -175.75(19) . .
C4 Rh1 Cl2 Rh1 -164.58(6) . 7_556
C4 Rh1 C1 C2 80.47(14) . .
C4 Rh1 C1 C5 -36.89(12) . .
C4 Rh1 C1 C10 -157.8(2) . .
C4 Rh1 C2 C1 -81.35(13) . .
C4 Rh1 C2 C3 37.17(12) . .
C4 Rh1 C2 C6 157.5(3) . .
C4 Rh1 C3 C2 -119.72(18) . .
C4 Rh1 C3 C7 120.4(3) . .
C4 Rh1 C5 C1 120.04(17) . .
C4 Rh1 C5 C9 -119.7(3) . .
C5 Rh1 Cl2 Rh1 -174.12(10) . 7_556
C5 Rh1 C1 C2 117.35(18) . .
C5 Rh1 C1 C10 -121.0(3) . .
C5 Rh1 C2 C1 -37.92(12) . .
C5 Rh1 C2 C3 80.60(13) . .
C5 Rh1 C2 C6 -159.1(3) . .
C5 Rh1 C3 C2 -81.03(13) . .
C5 Rh1 C3 C4 38.68(12) . .
C5 Rh1 C3 C7 159.1(3) . .
C5 Rh1 C4 C3 -116.57(18) . .
C5 Rh1 C4 C8 121.2(2) . .
C5 C1 C2 Rh1 62.02(13) . .
C5 C1 C2 C3 1.5(2) . .
C5 C1 C2 C6 -176.0(2) . .
C5 C1 C10 C11 87.8(3) . .
C6 C2 C3 Rh1 -122.7(2) . .
C6 C2 C3 C4 178.3(2) . .
C6 C2 C3 C7 -1.6(3) . .
C7 C3 C4 Rh1 -120.4(2) . .
C7 C3 C4 C5 177.3(2) . .
C7 C3 C4 C8 1.8(3) . .
C8 C4 C5 Rh1 -122.0(2) . .
C8 C4 C5 C1 179.1(2) . .
C8 C4 C5 C9 -0.1(3) . .
C10 C1 C2 Rh1 -121.5(2) . .
C10 C1 C2 C3 178.07(19) . .
C10 C1 C2 C6 0.5(3) . .
C10 C1 C5 Rh1 121.6(2) . .
C10 C1 C5 C4 -179.70(19) . .
C10 C1 C5 C9 -0.4(3) . .
C10 C11 C12 C13 71.5(4) . .
C11 C12 C13 C14A -172.4(4) . .
C11 C12 C13 C14B 161.9(5) . .
C12 C13 C14A C15A 173.9(5) . .
C12 C13 C14B C15B -175.1(6) . .
C13 C14A C15A C16A 174.1(5) . .
C13 C14B C15B C16B 174.6(8) . .
C14A C13 C14B C15B 92.9(12) . .
C14A C15A C16A C17A -68.7(8) . .
C14B C13 C14A C15A -87.8(11) . .
C14B C15B C16B C17B 60.2(11) . .
C15A C16A C17A C18 -175.2(5) . .
C15B C16B C17B C18 175.3(6) . .
C16A C17A C18 C17B -31.2(8) . .
C16A C17A C18 O1 -64.7(6) . .
C16B C17B C18 C17A 26.5(7) . .
C16B C17B C18 O1 177.0(6) . .
